data_2100880
loop_
_publ_author_name
'Krause, J. A.'
'Baures, P. W.'
'Eggleston, D. S.'

_publ_section_title
;
 Molecular structures of <small>L</small>-Leu-<small>L</small>-Tyr,
 Gly-<small>D</small>,<small>L</small>-Met.<i>p</i>-toluenesulfonate
 and <small>L</small>-His-<small>L</small>-Leu
;
_journal_issue 1
_journal_name_full 'Acta Crystallographica Section B'
_journal_page_first 123
_journal_page_last 130
_journal_paper_doi 10.1107/S0108768192006207
_journal_volume 49
_journal_year 1993
_chemical_formula_moiety 'C7 H15 N2 O3 S1,C7 H7 O3 S1'
_chemical_formula_sum 'C14 H22 N2 O6 S2'
_chemical_formula_weight 378.47
_symmetry_cell_setting orthorhombic
_symmetry_space_group_name_Hall '-P 2ac 2ab'
_symmetry_space_group_name_H-M 'P b c a'
_cell_angle_alpha 90
_cell_angle_beta 90
_cell_angle_gamma 90
_cell_formula_units_Z 8
_cell_length_a 33.642(4)
_cell_length_b 15.9510(10)
_cell_length_c 6.7850(10)
_cell_volume 3641.0(7)
_diffrn_radiation_type Cu
_diffrn_radiation_wavelength 1.54184
_exptl_absorpt_coefficient_mu 2.8865
_exptl_crystal_density_diffrn 1.381
_exptl_crystal_F_000 1600
_cod_data_source_file cd0063.cif
_cod_data_source_block cd0063b
_cod_original_cell_volume 3641.0(4)
_cod_database_code 2100880

loop_
_atom_site_label
_atom_site_fract_x
_atom_site_fract_y
_atom_site_fract_z
S1 .33077(4) .38365(8) .4745(2)
S2D .44963(5) .65350(10) .4228(3)
O1 .27160(10) .7133(3) .1666(6)
O2 .29930(10) .3568(3) .3432(6)
O3 .32850(10) .4740(2) .5120(5)
O4 .33290(10) .3357(2) .6555(5)
O2' .3233(2) .5325(3) -.1134(8)
O2'B .350 .580 -.220
O2"B .310 .520 -.035
O2" .3469(2) .6443(3) -.2623(7)
N1 .22270(10) .6780(3) .4625(6)
N2 .31810(10) .6177(3) .2465(6)
C1 .3761(2) .3685(3) .3486(8)
C1' .2829(2) .6556(3) .2695(7)
C1A .2576(2) .6237(3) .4415(8)
C2A .3452(2) .6427(3) .0921(8)
C2 .4090(2) .3373(3) .4486(9)
C2' .3383(2) .6099(5) -.1170(10)
C2B .3883(2) .6242(4) .1560(8)
C2G .4012(2) .6785(4) .3259(9)
C2E .4401(2) .5558(5) .5380(10)
C2'B .330 .580 -.061
C3 .4451(2) .3349(4) .3460(10)
C4 .4489(2) .3628(4) .1570(10)
C5 .4150(2) .3899(4) .0554(9)
C6 .3790(2) .3932(3) .1541(9)
C7 .4888(2) .3633(5) .0520(10)
H1 .228 .734 .450
H2 .206 .673 .360
H3 .211 .668 .598
H4 .248 .564 .420
H5 .272 .628 .552
H6 .325 .576 .318
H7 .340 .707 .081
H8 .325 .513 -.239
H9 .408 .631 .032
H10 .391 .560 .190
H11 .401 .738 .285
H12 .382 .671 .437
H13 .465 .534 .602
H14 .420 .563 .647
H15 .430 .514 .442
H16 .410 .321 .597
H17 .467 .312 .395
H18 .417 .408 .076
H19 .358 .412 .086
H20 .485 .363 -.100
H21 .505 .414 .061
H22 .501 .321 .078

loop_
_geom_bond_atom_site_label_1
_geom_bond_atom_site_label_2
_geom_bond_distance
S1 O2 1.449(3)
S1 O3 1.465(3)
S1 O4 1.449(3)
S1 C1 1.766(5)
S2D C2G 1.801(5)
S2D C2E 1.773(6)
O1 C1' 1.216(5)
C1 C2 1.389(6)
O2' C2' 1.336(8)
C2A C2' 1.531(8)
O2"B C2'B 1.182
O2" C2' 1.164(8)
C2 C3 1.403(7)
N1 C1A 1.467(5)
N2 C1' 1.340(5)
N2 C2A 1.445(5)
C1' C1A 1.530(6)
O2'B C2'B 1.266
C2A C2B 1.540(6)
C2A C2'B 1.533
C2B C2G 1.507(6)
C3 C4 1.361(8)
C4 C5 1.400(7)
C4 C7 1.520(7)
C5 C6 1.388(6)
C1 C6 1.381(6)
